data_2215949
loop_
_publ_author_name
'Chen, Chungang'
'Zhang, Yan'

_publ_section_title
;
 1,4-Dibenzyl-1,4-diazoniabicyclo[2.2.2]octane
 bis(trifluoromethanesulfonate)
;
_journal_coeditor_code HB2583
_journal_issue 11
_journal_name_full 'Acta Crystallographica Section E'
_journal_page_first o4464
_journal_page_last o4464
_journal_paper_doi 10.1107/S1600536807052063
_journal_volume 63
_journal_year 2007
_chemical_formula_iupac 'C20 H26 N2 2+ , 2C F3 O3 S -'
_chemical_formula_moiety 'C20 H26 N2 2+ , 2C F3 O3 S -'
_chemical_formula_sum 'C22 H26 F6 N2 O6 S2'
_chemical_formula_weight 592.57
_chemical_name_systematic
;
1,4-Dibenzyl-1,4-diazoniabicyclo[2.2.2]octane bis(trifluoromethanesulfonate)
;
_space_group_IT_number 61
_symmetry_cell_setting orthorhombic
_symmetry_space_group_name_Hall '-P 2ac 2ab'
_symmetry_space_group_name_H-M 'P b c a'
_atom_sites_solution_hydrogens geom
_atom_sites_solution_primary direct
_atom_sites_solution_secondary difmap
_cell_angle_alpha 90.00
_cell_angle_beta 90.00
_cell_angle_gamma 90.00
_cell_formula_units_Z 8
_cell_length_a 13.759(3)
_cell_length_b 14.334(3)
_cell_length_c 26.195(6)
_cell_measurement_reflns_used 1753
_cell_measurement_temperature 294(2)
_cell_measurement_theta_max 19.60
_cell_measurement_theta_min 2.57
_cell_volume 5166(2)
_computing_cell_refinement 'SAINT (Bruker, 1997)'
_computing_data_collection 'SMART (Bruker, 1997)'
_computing_data_reduction 'SAINT (Bruker, 1997)'
_computing_molecular_graphics 'SHELXTL (Bruker, 1997)'
_computing_publication_material 'SHELXTL (Bruker, 1997)'
_computing_structure_refinement 'SHELXL97 (Sheldrick, 1997)'
_computing_structure_solution 'SHELXS97 (Sheldrick, 1997)'
_diffrn_ambient_temperature 294(2)
_diffrn_measured_fraction_theta_full 1.000
_diffrn_measured_fraction_theta_max 1.000
_diffrn_measurement_device_type 'Bruker SMART 1K CCD'
_diffrn_measurement_method \w
_diffrn_radiation_monochromator graphite
_diffrn_radiation_source 'fine-focus sealed tube'
_diffrn_radiation_type MoK\a
_diffrn_radiation_wavelength 0.71073
_diffrn_reflns_av_R_equivalents 0.1485
_diffrn_reflns_av_sigmaI/netI 0.1097
_diffrn_reflns_limit_h_max 16
_diffrn_reflns_limit_h_min -16
_diffrn_reflns_limit_k_max 17
_diffrn_reflns_limit_k_min -12
_diffrn_reflns_limit_l_max 23
_diffrn_reflns_limit_l_min -31
_diffrn_reflns_number 24969
_diffrn_reflns_theta_full 25.02
_diffrn_reflns_theta_max 25.02
_diffrn_reflns_theta_min 1.55
_exptl_absorpt_coefficient_mu 0.291
_exptl_absorpt_correction_T_max 0.972
_exptl_absorpt_correction_T_min 0.950
_exptl_absorpt_correction_type multi-scan
_exptl_absorpt_process_details '(SADABS; Sheldrick, 1996)'
_exptl_crystal_colour colourless
_exptl_crystal_density_diffrn 1.524
_exptl_crystal_density_method 'not measured'
_exptl_crystal_description block
_exptl_crystal_F_000 2448
_exptl_crystal_size_max 0.18
_exptl_crystal_size_mid 0.16
_exptl_crystal_size_min 0.10
_refine_diff_density_max 0.293
_refine_diff_density_min -0.272
_refine_ls_extinction_method none
_refine_ls_goodness_of_fit_ref 1.005
_refine_ls_hydrogen_treatment constr
_refine_ls_matrix_type full
_refine_ls_number_parameters 399
_refine_ls_number_reflns 4560
_refine_ls_number_restraints 144
_refine_ls_restrained_S_all 1.046
_refine_ls_R_factor_all 0.1772
_refine_ls_R_factor_gt 0.0592
_refine_ls_shift/su_max 0.002
_refine_ls_shift/su_mean 0.000
_refine_ls_structure_factor_coef Fsqd
_refine_ls_weighting_details 'calc w = 1/[\s^2^(Fo^2^)+(0.07P)^2^] where P=(Fo^2^+2Fc^2^)/3'
_refine_ls_weighting_scheme calc
_refine_ls_wR_factor_gt 0.1246
_refine_ls_wR_factor_ref 0.1730
_reflns_number_gt 1952
_reflns_number_total 4560
_reflns_threshold_expression I>2\s(I)
_cod_data_source_file hb2583.cif
_cod_data_source_block I
_cod_database_code 2215949
_cod_database_fobs_code 2215949

loop_
_symmetry_equiv_pos_as_xyz
'x, y, z'
'-x+1/2, -y, z+1/2'
'x+1/2, -y+1/2, -z'
'-x, y+1/2, -z+1/2'
'-x, -y, -z'
'x-1/2, y, -z-1/2'
'-x-1/2, y-1/2, z'
'x, -y-1/2, z-1/2'

loop_
_atom_site_type_symbol
_atom_site_label
_atom_site_fract_x
_atom_site_fract_y
_atom_site_fract_z
_atom_site_U_iso_or_equiv
_atom_site_adp_type
_atom_site_calc_flag
_atom_site_refinement_flags
_atom_site_occupancy
_atom_site_disorder_assembly
_atom_site_disorder_group
N N1 0.5039(3) 0.1698(2) 0.28420(15) 0.0310(10) Uani d . 1 . .
N N2 0.5071(3) 0.0692(2) 0.20271(15) 0.0305(10) Uani d . 1 . .
C C1 0.3890(4) 0.1821(3) 0.3991(2) 0.0489(15) Uani d . 1 . .
H H1 0.3366 0.2006 0.3790 0.059 Uiso calc R 1 . .
C C2 0.3725(5) 0.1458(4) 0.4476(3) 0.0670(19) Uani d . 1 . .
H H2 0.3094 0.1403 0.4599 0.080 Uiso calc R 1 . .
C C3 0.4484(6) 0.1187(4) 0.4768(2) 0.070(2) Uani d . 1 . .
H H3 0.4370 0.0941 0.5091 0.084 Uiso calc R 1 . .
C C4 0.5424(6) 0.1269(4) 0.4593(3) 0.070(2) Uani d . 1 . .
H H4 0.5941 0.1082 0.4797 0.084 Uiso calc R 1 . .
C C5 0.5592(4) 0.1626(4) 0.4119(2) 0.0530(16) Uani d . 1 . .
H H5 0.6229 0.1682 0.4003 0.064 Uiso calc R 1 . .
C C6 0.4831(4) 0.1908(3) 0.3804(2) 0.0359(13) Uani d . 1 . .
C C7 0.5038(4) 0.2349(3) 0.33045(19) 0.0399(14) Uani d . 1 . .
H H7A 0.5668 0.2650 0.3325 0.048 Uiso calc R 1 . .
H H7B 0.4558 0.2834 0.3247 0.048 Uiso calc R 1 . .
C C8 0.5599(4) 0.0811(3) 0.29332(19) 0.0405(14) Uani d . 1 . .
H H8A 0.5336 0.0489 0.3228 0.049 Uiso calc R 1 . .
H H8B 0.6274 0.0958 0.3003 0.049 Uiso calc R 1 . .
C C9 0.5532(4) 0.0187(3) 0.24675(19) 0.0410(14) Uani d . 1 . .
H H9A 0.6178 -0.0018 0.2371 0.049 Uiso calc R 1 . .
H H9B 0.5150 -0.0362 0.2550 0.049 Uiso calc R 1 . .
C C10 0.4022(3) 0.1436(3) 0.2681(2) 0.0383(14) Uani d . 1 . .
H H10A 0.3628 0.1995 0.2650 0.046 Uiso calc R 1 . .
H H10B 0.3730 0.1040 0.2939 0.046 Uiso calc R 1 . .
C C11 0.4043(3) 0.0927(3) 0.2176(2) 0.0425(14) Uani d . 1 . .
H H11A 0.3665 0.0357 0.2202 0.051 Uiso calc R 1 . .
H H11B 0.3751 0.1315 0.1914 0.051 Uiso calc R 1 . .
C C12 0.5512(3) 0.2205(3) 0.24066(18) 0.0385(14) Uani d . 1 . .
H H12A 0.6148 0.2425 0.2512 0.046 Uiso calc R 1 . .
H H12B 0.5123 0.2745 0.2316 0.046 Uiso calc R 1 . .
C C13 0.5621(4) 0.1581(3) 0.1945(2) 0.0455(15) Uani d . 1 . .
H H13A 0.5374 0.1897 0.1644 0.055 Uiso calc R 1 . .
H H13B 0.6303 0.1443 0.1889 0.055 Uiso calc R 1 . .
C C14 0.5103(4) 0.0051(3) 0.15592(19) 0.0394(14) Uani d . 1 . .
H H14A 0.5752 -0.0209 0.1532 0.047 Uiso calc R 1 . .
H H14B 0.4658 -0.0464 0.1616 0.047 Uiso calc R 1 . .
C C15 0.4850(4) 0.0501(3) 0.1062(2) 0.0407(14) Uani d . 1 . .
C C16 0.5581(4) 0.0838(4) 0.0752(2) 0.0556(16) Uani d . 1 . .
H H16 0.6223 0.0811 0.0862 0.067 Uiso calc R 1 . .
C C17 0.5370(6) 0.1213(4) 0.0284(3) 0.076(2) Uani d . 1 . .
H H17 0.5870 0.1441 0.0080 0.091 Uiso calc R 1 . .
C C18 0.4437(7) 0.1253(4) 0.0115(3) 0.081(2) Uani d . 1 . .
H H18 0.4297 0.1507 -0.0203 0.097 Uiso calc R 1 . .
C C19 0.3693(6) 0.0912(5) 0.0421(3) 0.080(2) Uani d . 1 . .
H H19 0.3053 0.0940 0.0308 0.096 Uiso calc R 1 . .
C C20 0.3901(5) 0.0532(4) 0.0893(2) 0.0575(17) Uani d . 1 . .
H H20 0.3403 0.0298 0.1095 0.069 Uiso calc R 1 . .
S S1 0.20596(10) 0.40619(9) 0.33002(5) 0.0408(4) Uani d D 1 A .
F F1 0.1019(5) 0.4374(3) 0.4105(2) 0.107(2) Uani d PDU 0.920(10) A 1
F F2 0.2488(4) 0.3995(5) 0.42608(18) 0.130(3) Uani d PDU 0.920(10) A 1
F F3 0.1492(5) 0.2968(3) 0.4033(2) 0.0942(19) Uani d PDU 0.920(10) A 1
F F1' 0.101(3) 0.323(3) 0.397(3) 0.078(19) Uani d PDU 0.080(10) A 2
F F2' 0.170(4) 0.4667(15) 0.4217(13) 0.040(13) Uani d PDU 0.080(10) A 2
F F3' 0.256(2) 0.339(3) 0.4140(7) 0.17(2) Uani d PDU 0.080(10) A 2
O O1 0.2473(3) 0.4983(2) 0.33005(16) 0.0668(12) Uani d . 1 . .
O O2 0.1144(3) 0.4028(3) 0.30509(16) 0.0753(13) Uani d . 1 . .
O O3 0.2700(4) 0.3325(3) 0.31787(18) 0.1060(18) Uani d . 1 . .
C C21 0.1763(4) 0.3850(4) 0.3955(3) 0.0635(19) Uani d D 1 . .
S S2 0.28188(10) 0.33629(9) 0.17470(5) 0.0390(4) Uani d D 1 B .
F F4 0.3532(11) 0.4358(5) 0.1020(4) 0.085(3) Uani d PDU 0.76(3) B 3
F F5 0.2433(8) 0.3406(12) 0.0780(3) 0.100(3) Uani d PDU 0.76(3) B 3
F F6 0.3860(9) 0.2898(7) 0.0955(5) 0.104(4) Uani d PDU 0.76(3) B 3
F F4' 0.4084(12) 0.3128(19) 0.1073(7) 0.064(8) Uani d PDU 0.24(3) B 4
F F5' 0.322(2) 0.4388(9) 0.0912(14) 0.076(10) Uani d PDU 0.24(3) B 4
F F6' 0.268(2) 0.299(2) 0.0755(8) 0.071(8) Uani d PDU 0.24(3) B 4
O O4 0.2075(3) 0.4040(3) 0.18113(17) 0.0884(16) Uani d . 1 . .
O O5 0.3699(3) 0.3521(3) 0.20207(16) 0.0749(13) Uani d . 1 . .
O O6 0.2488(2) 0.2410(2) 0.17770(15) 0.0563(11) Uani d . 1 . .
C C22 0.3177(4) 0.3502(4) 0.1094(2) 0.0621(18) Uani d D 1 . .

loop_
_atom_site_aniso_label
_atom_site_aniso_U_11
_atom_site_aniso_U_22
_atom_site_aniso_U_33
_atom_site_aniso_U_12
_atom_site_aniso_U_13
_atom_site_aniso_U_23
N1 0.029(2) 0.023(2) 0.041(3) -0.0019(18) -0.004(2) 0.007(2)
N2 0.032(3) 0.024(2) 0.036(3) -0.0010(18) 0.002(2) 0.0068(19)
C1 0.051(4) 0.043(3) 0.053(4) 0.005(3) 0.000(3) -0.008(3)
C2 0.084(5) 0.058(4) 0.059(5) -0.003(4) 0.030(4) -0.002(4)
C3 0.126(7) 0.056(4) 0.028(4) 0.012(4) 0.014(5) 0.000(3)
C4 0.093(6) 0.075(5) 0.042(5) 0.015(4) -0.010(4) 0.007(3)
C5 0.049(4) 0.068(4) 0.042(4) 0.005(3) -0.007(3) 0.000(3)
C6 0.043(4) 0.027(3) 0.038(3) 0.000(2) 0.003(3) 0.005(2)
C7 0.043(3) 0.030(3) 0.047(4) -0.006(2) -0.007(3) -0.006(3)
C8 0.041(3) 0.035(3) 0.045(4) 0.007(3) -0.003(3) 0.016(3)
C9 0.045(4) 0.037(3) 0.042(3) 0.014(2) -0.001(3) 0.010(3)
C10 0.024(3) 0.037(3) 0.054(4) -0.002(2) 0.003(3) 0.000(3)
C11 0.025(3) 0.042(3) 0.061(4) 0.007(2) -0.004(3) -0.007(3)
C12 0.043(3) 0.028(3) 0.044(4) -0.014(2) -0.001(3) 0.007(3)
C13 0.055(4) 0.040(3) 0.041(4) -0.020(3) 0.001(3) 0.013(3)
C14 0.045(4) 0.031(3) 0.042(4) 0.004(2) -0.002(3) -0.005(3)
C15 0.050(4) 0.037(3) 0.035(3) -0.004(3) -0.003(3) -0.005(3)
C16 0.058(4) 0.064(4) 0.045(4) -0.008(3) 0.003(3) -0.003(3)
C17 0.118(7) 0.062(5) 0.047(5) -0.021(4) 0.013(5) 0.003(4)
C18 0.150(8) 0.051(4) 0.040(5) 0.014(5) -0.021(5) -0.001(3)
C19 0.099(6) 0.080(5) 0.060(5) 0.018(5) -0.034(5) -0.003(4)
C20 0.057(5) 0.059(4) 0.057(4) -0.002(3) -0.014(4) -0.008(3)
S1 0.0411(9) 0.0445(9) 0.0369(9) 0.0073(7) -0.0002(7) 0.0014(7)
F1 0.139(5) 0.086(3) 0.097(4) 0.002(3) 0.069(4) -0.015(3)
F2 0.181(5) 0.146(5) 0.064(3) -0.049(4) -0.062(3) 0.012(3)
F3 0.132(5) 0.060(3) 0.090(4) -0.013(3) 0.032(3) 0.023(3)
F1' 0.08(2) 0.07(2) 0.08(2) -0.004(10) 0.007(10) 0.005(10)
F2' 0.045(16) 0.041(15) 0.035(15) 0.002(10) -0.003(10) -0.005(9)
F3' 0.17(2) 0.17(2) 0.17(2) 0.0001(11) -0.0001(11) 0.0000(11)
O1 0.054(3) 0.063(3) 0.084(3) -0.021(2) -0.002(2) 0.014(2)
O2 0.070(3) 0.074(3) 0.081(3) -0.010(2) -0.043(3) -0.001(2)
O3 0.138(4) 0.103(3) 0.078(3) 0.087(3) 0.044(3) 0.023(3)
C21 0.070(5) 0.047(4) 0.073(5) -0.004(3) 0.014(4) -0.011(4)
S2 0.0394(9) 0.0416(8) 0.0360(8) 0.0076(7) 0.0030(7) -0.0011(7)
F4 0.110(6) 0.062(4) 0.083(5) -0.016(3) 0.032(5) 0.021(3)
F5 0.149(6) 0.096(7) 0.056(4) -0.002(5) -0.032(4) 0.001(4)
F6 0.134(6) 0.081(5) 0.099(5) 0.005(5) 0.066(5) -0.033(4)
F4' 0.043(10) 0.074(12) 0.074(11) -0.001(7) 0.012(7) -0.018(8)
F5' 0.073(12) 0.072(12) 0.082(12) 0.006(7) 0.009(8) 0.029(8)
F6' 0.091(12) 0.074(11) 0.047(9) -0.004(8) -0.002(7) -0.010(8)
O4 0.101(4) 0.083(3) 0.081(3) 0.061(3) 0.042(3) 0.023(3)
O5 0.065(3) 0.081(3) 0.079(3) -0.019(2) -0.038(3) -0.003(2)
O6 0.051(2) 0.045(2) 0.073(3) -0.0096(18) -0.002(2) 0.012(2)
C22 0.069(5) 0.052(5) 0.065(5) -0.002(4) 0.017(4) -0.007(4)

loop_
_atom_type_symbol
_atom_type_description
_atom_type_scat_dispersion_real
_atom_type_scat_dispersion_imag
_atom_type_scat_source
C C 0.0033 0.0016 'International Tables Vol C Tables 4.2.6.8 and 6.1.1.4'
H H 0.0000 0.0000 'International Tables Vol C Tables 4.2.6.8 and 6.1.1.4'
N N 0.0061 0.0033 'International Tables Vol C Tables 4.2.6.8 and 6.1.1.4'
O O 0.0106 0.0060 'International Tables Vol C Tables 4.2.6.8 and 6.1.1.4'
F F 0.0171 0.0103 'International Tables Vol C Tables 4.2.6.8 and 6.1.1.4'
S S 0.1246 0.1234 'International Tables Vol C Tables 4.2.6.8 and 6.1.1.4'

loop_
_geom_angle_atom_site_label_1
_geom_angle_atom_site_label_2
_geom_angle_atom_site_label_3
_geom_angle
C12 N1 C8 107.9(4)
C12 N1 C10 108.1(4)
C8 N1 C10 108.0(4)
C12 N1 C7 107.9(3)
C8 N1 C7 112.9(4)
C10 N1 C7 111.9(3)
C13 N2 C9 107.9(4)
C13 N2 C11 108.8(4)
C9 N2 C11 107.8(4)
C13 N2 C14 112.4(4)
C9 N2 C14 108.2(3)
C11 N2 C14 111.5(4)
C6 C1 C2 120.4(6)
C6 C1 H1 119.8
C2 C1 H1 119.8
C3 C2 C1 120.0(6)
C3 C2 H2 120.0
C1 C2 H2 120.0
C2 C3 C4 120.7(6)
C2 C3 H3 119.6
C4 C3 H3 119.6
C5 C4 C3 119.7(6)
C5 C4 H4 120.1
C3 C4 H4 120.1
C4 C5 C6 121.3(6)
C4 C5 H5 119.4
C6 C5 H5 119.4
C1 C6 C5 117.8(5)
C1 C6 C7 121.9(5)
C5 C6 C7 120.1(5)
C6 C7 N1 116.1(4)
C6 C7 H7A 108.3
N1 C7 H7A 108.3
C6 C7 H7B 108.3
N1 C7 H7B 108.3
H7A C7 H7B 107.4
N1 C8 C9 109.9(4)
N1 C8 H8A 109.7
C9 C8 H8A 109.7
N1 C8 H8B 109.7
C9 C8 H8B 109.7
H8A C8 H8B 108.2
N2 C9 C8 111.0(4)
N2 C9 H9A 109.4
C8 C9 H9A 109.4
N2 C9 H9B 109.4
C8 C9 H9B 109.4
H9A C9 H9B 108.0
N1 C10 C11 110.3(4)
N1 C10 H10A 109.6
C11 C10 H10A 109.6
N1 C10 H10B 109.6
C11 C10 H10B 109.6
H10A C10 H10B 108.1
N2 C11 C10 110.6(4)
N2 C11 H11A 109.5
C10 C11 H11A 109.5
N2 C11 H11B 109.5
C10 C11 H11B 109.5
H11A C11 H11B 108.1
N1 C12 C13 111.4(4)
N1 C12 H12A 109.4
C13 C12 H12A 109.4
N1 C12 H12B 109.4
C13 C12 H12B 109.4
H12A C12 H12B 108.0
N2 C13 C12 109.8(4)
N2 C13 H13A 109.7
C12 C13 H13A 109.7
N2 C13 H13B 109.7
C12 C13 H13B 109.7
H13A C13 H13B 108.2
C15 C14 N2 115.6(4)
C15 C14 H14A 108.4
N2 C14 H14A 108.4
C15 C14 H14B 108.4
N2 C14 H14B 108.4
H14A C14 H14B 107.5
C16 C15 C20 119.3(5)
C16 C15 C14 119.6(5)
C20 C15 C14 121.0(5)
C17 C16 C15 120.7(6)
C17 C16 H16 119.7
C15 C16 H16 119.7
C18 C17 C16 120.5(7)
C18 C17 H17 119.8
C16 C17 H17 119.8
C17 C18 C19 119.6(7)
C17 C18 H18 120.2
C19 C18 H18 120.2
C20 C19 C18 120.2(7)
C20 C19 H19 119.9
C18 C19 H19 119.9
C19 C20 C15 119.8(6)
C19 C20 H20 120.1
C15 C20 H20 120.1
O3 S1 O2 115.1(3)
O3 S1 O1 116.1(3)
O2 S1 O1 112.5(2)
O3 S1 C21 103.4(3)
O2 S1 C21 103.5(3)
O1 S1 C21 104.2(3)
F2 C21 F1 108.5(6)
F2 C21 F3 105.7(6)
F1 C21 F3 105.9(5)
F2 C21 F2' 66.1(17)
F1 C21 F2' 47.0(19)
F3 C21 F2' 136.2(19)
F2 C21 F1' 132(2)
F1 C21 F1' 77(2)
F3 C21 F1' 34(2)
F2' C21 F1' 120(3)
F2 C21 F3' 40.4(18)
F1 C21 F3' 141.6(11)
F3 C21 F3' 73.6(19)
F2' C21 F3' 106.3(10)
F1' C21 F3' 106.9(10)
F2 C21 S1 113.0(5)
F1 C21 S1 111.4(5)
F3 C21 S1 111.9(4)
F2' C21 S1 110.6(17)
F1' C21 S1 108(3)
F3' C21 S1 103.7(8)
O4 S2 O5 116.3(3)
O4 S2 O6 114.4(3)
O5 S2 O6 113.0(2)
O4 S2 C22 103.6(3)
O5 S2 C22 103.2(3)
O6 S2 C22 104.2(2)
F5 C22 F6 108.1(7)
F5 C22 F4 106.8(8)
F6 C22 F4 107.5(7)
F5 C22 F6' 30.1(11)
F6 C22 F6' 79.8(12)
F4 C22 F6' 126.7(13)
F5 C22 F5' 84.9(12)
F6 C22 F5' 118.8(14)
F4 C22 F5' 22.1(13)
F6' C22 F5' 107.7(10)
F5 C22 F4' 130.2(11)
F6 C22 F4' 23.4(11)
F4 C22 F4' 91.2(12)
F6' C22 F4' 103.1(14)
F5' C22 F4' 108.4(9)
F5 C22 S2 111.7(6)
F6 C22 S2 112.6(6)
F4 C22 S2 110.0(6)
F6' C22 S2 115.3(11)
F5' C22 S2 116.9(15)
F4' C22 S2 104.3(7)

loop_
_geom_bond_atom_site_label_1
_geom_bond_atom_site_label_2
_geom_bond_distance
N1 C12 1.501(6)
N1 C8 1.506(6)
N1 C10 1.509(5)
N1 C7 1.529(6)
N2 C13 1.497(5)
N2 C9 1.503(6)
N2 C11 1.506(5)
N2 C14 1.533(6)
C1 C6 1.389(7)
C1 C2 1.391(8)
C1 H1 0.9300
C2 C3 1.352(8)
C2 H2 0.9300
C3 C4 1.377(9)
C3 H3 0.9300
C4 C5 1.363(8)
C4 H4 0.9300
C5 C6 1.393(7)
C5 H5 0.9300
C6 C7 1.482(7)
C7 H7A 0.9700
C7 H7B 0.9700
C8 C9 1.516(7)
C8 H8A 0.9700
C8 H8B 0.9700
C9 H9A 0.9700
C9 H9B 0.9700
C10 C11 1.513(7)
C10 H10A 0.9700
C10 H10B 0.9700
C11 H11A 0.9700
C11 H11B 0.9700
C12 C13 1.512(6)
C12 H12A 0.9700
C12 H12B 0.9700
C13 H13A 0.9700
C13 H13B 0.9700
C14 C15 1.494(7)
C14 H14A 0.9700
C14 H14B 0.9700
C15 C16 1.380(7)
C15 C20 1.380(7)
C16 C17 1.371(8)
C16 H16 0.9300
C17 C18 1.360(9)
C17 H17 0.9300
C18 C19 1.389(9)
C18 H18 0.9300
C19 C20 1.379(8)
C19 H19 0.9300
C20 H20 0.9300
S1 O3 1.411(4)
S1 O2 1.420(4)
S1 O1 1.438(4)
S1 C21 1.788(7)
F1 C21 1.330(6)
F2 C21 1.296(6)
F3 C21 1.334(6)
F1' C21 1.367(11)
F2' C21 1.359(10)
F3' C21 1.370(10)
S2 O4 1.421(4)
S2 O5 1.425(4)
S2 O6 1.442(3)
S2 C22 1.791(6)
F4 C22 1.334(7)
F5 C22 1.321(7)
F6 C22 1.329(7)
F4' C22 1.359(9)
F5' C22 1.358(10)
F6' C22 1.347(10)

loop_
_geom_hbond_atom_site_label_D
_geom_hbond_atom_site_label_H
_geom_hbond_atom_site_label_A
_geom_hbond_site_symmetry_A
_geom_hbond_distance_DH
_geom_hbond_distance_HA
_geom_hbond_distance_DA
_geom_hbond_angle_DHA
C7 H7A O6 6_656 0.97 2.54 3.380(6) 145
C9 H9A O1 4_645 0.97 2.56 3.416(6) 148
C9 H9B O2 7_655 0.97 2.38 3.227(6) 146
C10 H10B O1 7_655 0.97 2.43 3.347(6) 156
C11 H11A O4 7_655 0.97 2.38 3.255(6) 150
C11 H11B O6 . 0.97 2.37 3.191(5) 142
C12 H12B O5 . 0.97 2.38 3.287(6) 155
C14 H14A O1 4_645 0.97 2.50 3.357(7) 148
C14 H14B O4 7_655 0.97 2.54 3.394(7) 147

loop_
_geom_torsion_atom_site_label_1
_geom_torsion_atom_site_label_2
_geom_torsion_atom_site_label_3
_geom_torsion_atom_site_label_4
_geom_torsion
C6 C1 C2 C3 -0.2(8)
C1 C2 C3 C4 0.4(9)
C2 C3 C4 C5 -0.2(9)
C3 C4 C5 C6 -0.2(9)
C2 C1 C6 C5 -0.3(7)
C2 C1 C6 C7 -175.8(5)
C4 C5 C6 C1 0.5(8)
C4 C5 C6 C7 176.1(5)
C1 C6 C7 N1 -89.4(6)
C5 C6 C7 N1 95.2(5)
C12 N1 C7 C6 -165.2(4)
C8 N1 C7 C6 -46.1(6)
C10 N1 C7 C6 76.0(5)
C12 N1 C8 C9 -63.2(5)
C10 N1 C8 C9 53.4(5)
C7 N1 C8 C9 177.7(4)
C13 N2 C9 C8 53.6(5)
C11 N2 C9 C8 -63.8(5)
C14 N2 C9 C8 175.4(4)
N1 C8 C9 N2 9.1(6)
C12 N1 C10 C11 52.1(5)
C8 N1 C10 C11 -64.4(5)
C7 N1 C10 C11 170.7(4)
C13 N2 C11 C10 -64.0(5)
C9 N2 C11 C10 52.8(5)
C14 N2 C11 C10 171.5(4)
N1 C10 C11 N2 9.4(5)
C8 N1 C12 C13 52.9(5)
C10 N1 C12 C13 -63.7(5)
C7 N1 C12 C13 175.2(4)
C9 N2 C13 C12 -64.1(5)
C11 N2 C13 C12 52.6(5)
C14 N2 C13 C12 176.6(4)
N1 C12 C13 N2 9.7(6)
C13 N2 C14 C15 -49.7(6)
C9 N2 C14 C15 -168.8(4)
C11 N2 C14 C15 72.8(5)
N2 C14 C15 C16 95.0(6)
N2 C14 C15 C20 -89.1(6)
C20 C15 C16 C17 0.9(8)
C14 C15 C16 C17 176.8(5)
C15 C16 C17 C18 -0.4(9)
C16 C17 C18 C19 0.1(10)
C17 C18 C19 C20 -0.2(10)
C18 C19 C20 C15 0.7(9)
C16 C15 C20 C19 -1.0(8)
C14 C15 C20 C19 -176.9(5)
O3 S1 C21 F2 69.7(6)
O2 S1 C21 F2 -170.0(5)
O1 S1 C21 F2 -52.2(5)
O3 S1 C21 F1 -167.8(5)
O2 S1 C21 F1 -47.5(5)
O1 S1 C21 F1 70.3(5)
O3 S1 C21 F3 -49.5(6)
O2 S1 C21 F3 70.9(5)
O1 S1 C21 F3 -171.4(5)
O3 S1 C21 F2' 142(2)
O2 S1 C21 F2' -98(2)
O1 S1 C21 F2' 20(2)
O3 S1 C21 F1' -85(2)
O2 S1 C21 F1' 35(2)
O1 S1 C21 F1' 153(2)
O3 S1 C21 F3' 28(2)
O2 S1 C21 F3' 148(2)
O1 S1 C21 F3' -94(2)
O4 S2 C22 F5 -56.3(9)
O5 S2 C22 F5 -178.0(9)
O6 S2 C22 F5 63.7(9)
O4 S2 C22 F6 -178.1(9)
O5 S2 C22 F6 60.2(9)
O6 S2 C22 F6 -58.1(9)
O4 S2 C22 F4 62.1(9)
O5 S2 C22 F4 -59.6(9)
O6 S2 C22 F4 -177.9(9)
O4 S2 C22 F6' -89.0(19)
O5 S2 C22 F6' 149.3(19)
O6 S2 C22 F6' 31.0(19)
O4 S2 C22 F5' 39.1(16)
O5 S2 C22 F5' -82.6(16)
O6 S2 C22 F5' 159.1(16)
O4 S2 C22 F4' 158.8(14)
O5 S2 C22 F4' 37.0(14)
O6 S2 C22 F4' -81.2(14)
